data_7020320
loop_
_publ_author_name
'Dulong, Florian'
'Bathily, Oumou'
'Thu\'ery, Pierre'
'Ephritikhine, Michel'
'Cantat, Thibault'

_publ_section_title
;
 A N-aryloxy-\b-diketiminate ligand in 4d, 4f and 5f-metals complexes.
;
_journal_issue 39
_journal_name_full 'Dalton transactions (Cambridge, England : 2003)'
_journal_page_first 11980
_journal_page_last 11983
_journal_paper_doi 10.1039/c2dt31220d
_journal_volume 41
_journal_year 2012
_chemical_formula_sum 'C48.5 H61.5 Cl N5.5 O Yb'
_chemical_formula_weight 946.02
_space_group_IT_number 15
_symmetry_cell_setting monoclinic
_symmetry_space_group_name_Hall '-C 2yc'
_symmetry_space_group_name_H-M 'C 1 2/c 1'
_atom_sites_solution_hydrogens geom
_atom_sites_solution_primary direct
_atom_sites_solution_secondary difmap
_audit_creation_method SHELXL-97
_cell_angle_alpha 90.00
_cell_angle_beta 111.5953(7)
_cell_angle_gamma 90.00
_cell_formula_units_Z 8
_cell_length_a 41.3998(7)
_cell_length_b 13.7026(3)
_cell_length_c 18.7083(5)
_cell_measurement_reflns_used 150085
_cell_measurement_temperature 150(2)
_cell_measurement_theta_max 30.51
_cell_measurement_theta_min 2.66
_cell_volume 9868.0(4)
_computing_cell_refinement 'HKL2000 (Otwinowski & Minor, 1997)'
_computing_data_collection 'COLLECT (Nonius, 1998)'
_computing_data_reduction 'HKL2000 (Otwinowski & Minor, 1997)'
_computing_molecular_graphics 'SHELXTL (Sheldrick, 2008)'
_computing_publication_material 'SHELXTL (Sheldrick, 2008); PLATON (Spek, 2003)'
_computing_structure_refinement 'SHELXL-97 (Sheldrick, 2008)'
_computing_structure_solution 'SHELXS-97 (Sheldrick, 2008)'
_diffrn_ambient_temperature 150(2)
_diffrn_measured_fraction_theta_full 0.999
_diffrn_measured_fraction_theta_max 0.999
_diffrn_measurement_device_type 'Nonius Kappa-CCD area-detector diffractometer'
_diffrn_measurement_method 'two \f and seven \w scans with 1\% steps (1332 frames)'
_diffrn_radiation_monochromator graphite
_diffrn_radiation_source 'fine-focus sealed tube'
_diffrn_radiation_type MoK\a
_diffrn_radiation_wavelength 0.71073
_diffrn_reflns_av_R_equivalents 0.0693
_diffrn_reflns_av_sigmaI/netI 0.0817
_diffrn_reflns_limit_h_max 59
_diffrn_reflns_limit_h_min -59
_diffrn_reflns_limit_k_max 19
_diffrn_reflns_limit_k_min -19
_diffrn_reflns_limit_l_max 26
_diffrn_reflns_limit_l_min -26
_diffrn_reflns_number 150085
_diffrn_reflns_theta_full 30.51
_diffrn_reflns_theta_max 30.51
_diffrn_reflns_theta_min 2.66
_diffrn_standards_decay_% 0
_diffrn_standards_interval_time 0
_diffrn_standards_number 0
_exptl_absorpt_coefficient_mu 1.987
_exptl_absorpt_correction_T_max 0.888
_exptl_absorpt_correction_T_min 0.614
_exptl_absorpt_correction_type multi-scan
_exptl_absorpt_process_details 'SCALEPACK (Otwinowski & Minor, 1997)'
_exptl_crystal_colour 'translucent dark yellow'
_exptl_crystal_density_diffrn 1.274
_exptl_crystal_density_method 'not measured'
_exptl_crystal_description platelet
_exptl_crystal_F_000 3888
_exptl_crystal_size_max 0.13
_exptl_crystal_size_mid 0.10
_exptl_crystal_size_min 0.06
_refine_diff_density_max 0.897
_refine_diff_density_min -2.110
_refine_diff_density_rms 0.145
_refine_ls_extinction_method none
_refine_ls_goodness_of_fit_ref 1.021
_refine_ls_hydrogen_treatment constr
_refine_ls_matrix_type full
_refine_ls_number_parameters 577
_refine_ls_number_reflns 15063
_refine_ls_number_restraints 246
_refine_ls_restrained_S_all 1.044
_refine_ls_R_factor_all 0.0772
_refine_ls_R_factor_gt 0.0482
_refine_ls_shift/su_max 0.001
_refine_ls_shift/su_mean 0.000
_refine_ls_structure_factor_coef Fsqd
_refine_ls_weighting_details 'calc w=1/[\s^2^(Fo^2^)+(0.0647P)^2^] where P=(Fo^2^+2Fc^2^)/3'
_refine_ls_weighting_scheme calc
_refine_ls_wR_factor_gt 0.1267
_refine_ls_wR_factor_ref 0.1356
_reflns_number_gt 10452
_reflns_number_total 15063
_reflns_threshold_expression >2sigma(I)
_cod_data_source_file c2dt31220d.txt
_cod_data_source_block 7
_cod_original_sg_symbol_H-M 'C 2/c'
_cod_original_formula_sum 'C48.50 H61.50 Cl N5.50 O Yb'
_cod_database_code 7020320

loop_
_symmetry_equiv_pos_as_xyz
'x, y, z'
'-x, y, -z+1/2'
'x+1/2, y+1/2, z'
'-x+1/2, y+1/2, -z+1/2'
'-x, -y, -z'
'x, -y, z-1/2'
'-x+1/2, -y+1/2, -z'
'x+1/2, -y+1/2, z-1/2'

loop_
_atom_site_label
_atom_site_type_symbol
_atom_site_fract_x
_atom_site_fract_y
_atom_site_fract_z
_atom_site_U_iso_or_equiv
_atom_site_adp_type
_atom_site_occupancy
_atom_site_symmetry_multiplicity
_atom_site_calc_flag
_atom_site_refinement_flags
_atom_site_disorder_assembly
_atom_site_disorder_group
Yb Yb 0.392075(5) 0.656055(12) 0.488124(9) 0.03131(6) Uani 1 1 d . . .
Cl1 Cl 0.40632(3) 0.48839(8) 0.43656(7) 0.0445(3) Uani 1 1 d . . .
O1 O 0.38540(8) 0.7601(2) 0.56963(16) 0.0386(7) Uani 1 1 d . . .
N1 N 0.40116(10) 0.8092(3) 0.45452(19) 0.0359(8) Uani 1 1 d . . .
N2 N 0.35483(9) 0.6802(3) 0.3548(2) 0.0407(8) Uani 1 1 d . . .
N3 N 0.45623(10) 0.6698(3) 0.5445(2) 0.0400(8) Uani 1 1 d . . .
N4 N 0.41192(10) 0.5581(3) 0.6145(2) 0.0427(9) Uani 1 1 d . . .
N5 N 0.33921(11) 0.5875(3) 0.4967(2) 0.0507(10) Uani 1 1 d . . .
C1 C 0.38874(13) 0.8577(3) 0.5617(2) 0.0395(10) Uani 1 1 d . . .
C2 C 0.39823(11) 0.8878(3) 0.4999(2) 0.0376(10) Uani 1 1 d . . .
C3 C 0.39886(15) 0.9861(3) 0.4829(3) 0.0557(14) Uani 1 1 d . . .
H3 H 0.4044 1.0044 0.4409 0.067 Uiso 1 1 calc R . .
C4 C 0.39154(17) 1.0562(3) 0.5260(3) 0.0611(15) Uani 1 1 d . A .
C5 C 0.38355(15) 1.0269(4) 0.5882(3) 0.0562(14) Uani 1 1 d . . .
H5 H 0.3790 1.0747 0.6185 0.067 Uiso 1 1 calc R . .
C6 C 0.38198(14) 0.9290(4) 0.6081(2) 0.0475(12) Uani 1 1 d . . .
C7 C 0.3899(2) 1.1653(4) 0.5022(5) 0.094(3) Uani 1 1 d D . .
C8A C 0.3545(4) 1.2033(17) 0.4990(13) 0.097(3) Uani 0.350(7) 1 d PDU A 1
H8A H 0.3518 1.2706 0.4836 0.146 Uiso 0.350(7) 1 d PR A 1
H8B H 0.3368 1.1650 0.4619 0.146 Uiso 0.350(7) 1 d PR A 1
H8C H 0.3527 1.1969 0.5484 0.146 Uiso 0.350(7) 1 d PR A 1
C9A C 0.4105(7) 1.2178(15) 0.5788(9) 0.101(3) Uani 0.350(7) 1 d PDU A 1
H9A H 0.4097 1.2866 0.5685 0.151 Uiso 0.350(7) 1 d PR A 1
H9B H 0.3967 1.2035 0.6090 0.151 Uiso 0.350(7) 1 d PR A 1
H9C H 0.4341 1.1985 0.6065 0.151 Uiso 0.350(7) 1 d PR A 1
C10A C 0.3984(8) 1.1944(15) 0.4352(12) 0.090(3) Uani 0.350(7) 1 d PDU A 1
H10A H 0.3953 1.2632 0.4256 0.135 Uiso 0.350(7) 1 d PR A 1
H10B H 0.4214 1.1638 0.4439 0.135 Uiso 0.350(7) 1 d PR A 1
H10C H 0.3851 1.1591 0.3895 0.135 Uiso 0.350(7) 1 d PR A 1
C8B C 0.3628(3) 1.1795(8) 0.4204(6) 0.098(3) Uani 0.650(7) 1 d PDU A 2
H8D H 0.3610 1.2467 0.4048 0.147 Uiso 0.650(7) 1 d PR A 2
H8E H 0.3688 1.1405 0.3845 0.147 Uiso 0.650(7) 1 d PR A 2
H8F H 0.3410 1.1579 0.4218 0.147 Uiso 0.650(7) 1 d PR A 2
C9B C 0.3858(4) 1.2394(6) 0.5579(6) 0.086(2) Uani 0.650(7) 1 d PDU A 2
H9D H 0.3844 1.3030 0.5355 0.129 Uiso 0.650(7) 1 d PR A 2
H9E H 0.3649 1.2264 0.5673 0.129 Uiso 0.650(7) 1 d PR A 2
H9F H 0.4054 1.2369 0.6056 0.129 Uiso 0.650(7) 1 d PR A 2
C10B C 0.4212(3) 1.1924(8) 0.4823(8) 0.095(3) Uani 0.650(7) 1 d PDU A 2
H10D H 0.4195 1.2598 0.4674 0.142 Uiso 0.650(7) 1 d PR A 2
H10E H 0.4427 1.1816 0.5246 0.142 Uiso 0.650(7) 1 d PR A 2
H10F H 0.4205 1.1523 0.4396 0.142 Uiso 0.650(7) 1 d PR A 2
C11 C 0.3730(2) 0.8986(4) 0.6786(3) 0.0698(19) Uani 1 1 d . . .
C12 C 0.3675(2) 0.9885(5) 0.7223(3) 0.094(2) Uani 1 1 d U . .
H12A H 0.3875 1.0302 0.7358 0.141 Uiso 1 1 calc R . .
H12B H 0.3642 0.9677 0.7681 0.141 Uiso 1 1 calc R . .
H12C H 0.3473 1.0237 0.6901 0.141 Uiso 1 1 calc R . .
C13 C 0.3401(2) 0.8401(5) 0.6542(4) 0.090(3) Uani 1 1 d . . .
H13A H 0.3208 0.8812 0.6263 0.134 Uiso 1 1 calc R . .
H13B H 0.3369 0.8143 0.6988 0.134 Uiso 1 1 calc R . .
H13C H 0.3416 0.7874 0.6218 0.134 Uiso 1 1 calc R . .
C14 C 0.4031(2) 0.8403(4) 0.7341(3) 0.093(3) Uani 1 1 d . . .
H14A H 0.4072 0.7837 0.7083 0.139 Uiso 1 1 calc R . .
H14B H 0.3976 0.8202 0.7773 0.139 Uiso 1 1 calc R . .
H14C H 0.4237 0.8801 0.7515 0.139 Uiso 1 1 calc R . .
C15 C 0.41752(12) 0.8103(3) 0.4048(3) 0.0413(10) Uani 1 1 d . . .
C16 C 0.40620(12) 0.7471(3) 0.3418(2) 0.0430(11) Uani 1 1 d . . .
H16 H 0.4219 0.7306 0.3189 0.052 Uiso 1 1 calc R . .
C17 C 0.37212(13) 0.7058(4) 0.3100(2) 0.0470(12) Uani 1 1 d . . .
C18 C 0.44811(15) 0.8741(4) 0.4144(3) 0.0606(15) Uani 1 1 d . . .
H18A H 0.4398 0.9322 0.3845 0.091 Uiso 1 1 d R . .
H18B H 0.4644 0.8416 0.3970 0.091 Uiso 1 1 d R . .
H18C H 0.4594 0.8913 0.4676 0.091 Uiso 1 1 d R . .
C19 C 0.35641(15) 0.7016(5) 0.2234(3) 0.0637(16) Uani 1 1 d . . .
H19A H 0.3315 0.7042 0.2068 0.095 Uiso 1 1 calc R . .
H19B H 0.3631 0.6418 0.2060 0.095 Uiso 1 1 calc R . .
H19C H 0.3645 0.7560 0.2023 0.095 Uiso 1 1 calc R . .
C20 C 0.31782(13) 0.6656(4) 0.3224(3) 0.0554(14) Uani 1 1 d . . .
C21 C 0.29697(14) 0.7425(5) 0.3323(3) 0.0612(15) Uani 1 1 d . . .
C22 C 0.26103(16) 0.7290(6) 0.3046(4) 0.079(2) Uani 1 1 d . . .
H22 H 0.2469 0.7789 0.3100 0.095 Uiso 1 1 calc R . .
C23 C 0.24647(17) 0.6450(6) 0.2703(4) 0.100(3) Uani 1 1 d . . .
H23 H 0.2224 0.6380 0.2521 0.120 Uiso 1 1 calc R . .
C24 C 0.26711(16) 0.5678(6) 0.2616(4) 0.099(2) Uani 1 1 d U . .
H24 H 0.2566 0.5100 0.2384 0.119 Uiso 1 1 calc R . .
C25 C 0.30306(14) 0.5771(6) 0.2872(4) 0.084(2) Uani 1 1 d . . .
C26 C 0.31310(16) 0.8389(4) 0.3740(3) 0.0619(15) Uani 1 1 d . . .
H26 H 0.3354 0.8212 0.4138 0.074 Uiso 1 1 calc R . .
C27 C 0.3212(2) 0.9049(6) 0.3199(4) 0.099(3) Uani 1 1 d . . .
H27A H 0.3022 0.9050 0.2713 0.149 Uiso 1 1 calc R . .
H27B H 0.3418 0.8825 0.3130 0.149 Uiso 1 1 calc R . .
H27C H 0.3249 0.9699 0.3406 0.149 Uiso 1 1 calc R . .
C28 C 0.29286(16) 0.8928(5) 0.4145(3) 0.0716(17) Uani 1 1 d . . .
H28A H 0.3073 0.9424 0.4471 0.107 Uiso 1 1 calc R . .
H28B H 0.2857 0.8477 0.4451 0.107 Uiso 1 1 calc R . .
H28C H 0.2727 0.9226 0.3770 0.107 Uiso 1 1 calc R . .
C29 C 0.32373(17) 0.4951(6) 0.2714(4) 0.089(2) Uani 1 1 d U . .
H29 H 0.3482 0.5146 0.2906 0.107 Uiso 1 1 calc R . .
C30 C 0.3120(2) 0.4759(6) 0.1832(4) 0.110(3) Uani 1 1 d U . .
H30A H 0.3250 0.4221 0.1745 0.165 Uiso 1 1 calc R . .
H30B H 0.3162 0.5332 0.1584 0.165 Uiso 1 1 calc R . .
H30C H 0.2877 0.4607 0.1626 0.165 Uiso 1 1 calc R . .
C31 C 0.3208(2) 0.4062(7) 0.3112(5) 0.117(3) Uani 1 1 d U . .
H31A H 0.2974 0.3995 0.3092 0.175 Uiso 1 1 calc R . .
H31B H 0.3364 0.4096 0.3639 0.175 Uiso 1 1 calc R . .
H31C H 0.3266 0.3509 0.2869 0.175 Uiso 1 1 calc R . .
C32 C 0.47033(14) 0.7236(4) 0.6083(3) 0.0548(13) Uani 1 1 d . . .
H32 H 0.4557 0.7530 0.6295 0.066 Uiso 1 1 calc R . .
C33 C 0.50524(16) 0.7372(5) 0.6434(3) 0.0759(19) Uani 1 1 d . . .
H33 H 0.5140 0.7750 0.6877 0.091 Uiso 1 1 calc R . .
C34 C 0.52759(14) 0.6944(5) 0.6130(3) 0.0649(15) Uani 1 1 d . . .
H34 H 0.5515 0.7017 0.6366 0.078 Uiso 1 1 calc R . .
C35 C 0.51345(14) 0.6410(4) 0.5469(3) 0.0565(14) Uani 1 1 d . . .
H35 H 0.5277 0.6124 0.5242 0.068 Uiso 1 1 calc R . .
C36 C 0.47792(12) 0.6300(4) 0.5145(3) 0.0469(11) Uani 1 1 d . . .
H36 H 0.4686 0.5933 0.4698 0.056 Uiso 1 1 calc R . .
C37 C 0.43592(14) 0.4866(4) 0.6327(3) 0.0558(13) Uani 1 1 d . . .
H37 H 0.4446 0.4675 0.5955 0.067 Uiso 1 1 calc R . .
C38 C 0.44840(16) 0.4400(4) 0.7023(3) 0.0717(17) Uani 1 1 d . . .
H38 H 0.4648 0.3905 0.7120 0.086 Uiso 1 1 calc R . .
C39 C 0.43569(16) 0.4691(5) 0.7576(3) 0.0696(17) Uani 1 1 d . . .
H39 H 0.4438 0.4401 0.8059 0.084 Uiso 1 1 calc R . .
C40 C 0.41166(16) 0.5393(4) 0.7412(3) 0.0597(14) Uani 1 1 d . . .
H40 H 0.4029 0.5592 0.7780 0.072 Uiso 1 1 calc R . .
C41 C 0.39989(13) 0.5823(4) 0.6695(3) 0.0485(12) Uani 1 1 d . . .
H41 H 0.3828 0.6302 0.6589 0.058 Uiso 1 1 calc R . .
C42 C 0.31298(16) 0.6463(4) 0.4938(4) 0.0679(18) Uani 1 1 d . . .
H42 H 0.3166 0.7134 0.4951 0.082 Uiso 1 1 calc R . .
C43 C 0.28091(18) 0.6127(7) 0.4889(5) 0.107(3) Uani 1 1 d . . .
H43 H 0.2636 0.6568 0.4874 0.128 Uiso 1 1 calc R . .
C44 C 0.2746(2) 0.5176(7) 0.4865(6) 0.122(3) Uani 1 1 d . . .
H44 H 0.2529 0.4942 0.4817 0.146 Uiso 1 1 calc R . .
C45 C 0.3012(2) 0.4541(6) 0.4911(5) 0.104(2) Uani 1 1 d U . .
H45 H 0.2978 0.3870 0.4913 0.125 Uiso 1 1 calc R . .
C46 C 0.33286(16) 0.4921(4) 0.4955(4) 0.0701(17) Uani 1 1 d . . .
H46 H 0.3505 0.4489 0.4977 0.084 Uiso 1 1 calc R . .
N6 N 0.2556(5) 0.2664(14) 0.5821(8) 0.128(4) Uani 0.50 1 d PDU B -3
C47 C 0.2709(5) 0.2157(15) 0.5398(11) 0.114(4) Uani 0.50 1 d PDU B -3
H47 H 0.2918 0.1800 0.5672 0.137 Uiso 0.50 1 d PR B -3
C48 C 0.2564(5) 0.2185(14) 0.4628(10) 0.123(4) Uani 0.50 1 d PDU B -3
H48 H 0.2663 0.1765 0.4352 0.148 Uiso 0.50 1 d PR B -3
C49 C 0.2289(5) 0.2781(16) 0.4260(9) 0.128(4) Uani 0.50 1 d PDU B -3
H49 H 0.2203 0.2800 0.3709 0.153 Uiso 0.50 1 d PR B -3
C50 C 0.2143(4) 0.3320(11) 0.4679(12) 0.128(4) Uani 0.50 1 d PDU B -3
H50 H 0.1949 0.3729 0.4403 0.153 Uiso 0.50 1 d PR B -3
C51 C 0.2280(5) 0.3263(13) 0.5450(12) 0.130(4) Uani 0.50 1 d PDU B -3
H51 H 0.2178 0.3675 0.5727 0.156 Uiso 0.50 1 d PR B -3

loop_
_atom_site_aniso_label
_atom_site_aniso_U_11
_atom_site_aniso_U_22
_atom_site_aniso_U_33
_atom_site_aniso_U_23
_atom_site_aniso_U_13
_atom_site_aniso_U_12
Yb 0.03523(10) 0.02675(9) 0.03556(10) 0.00218(7) 0.01726(7) 0.00416(8)
Cl1 0.0416(6) 0.0338(5) 0.0592(7) -0.0124(5) 0.0200(5) 0.0017(5)
O1 0.056(2) 0.0268(15) 0.0413(15) 0.0046(12) 0.0280(15) 0.0101(14)
N1 0.048(2) 0.0299(17) 0.0388(18) 0.0062(15) 0.0261(17) 0.0042(16)
N2 0.0330(19) 0.050(2) 0.0379(18) -0.0003(16) 0.0112(16) 0.0084(17)
N3 0.040(2) 0.039(2) 0.0417(19) 0.0008(16) 0.0149(16) -0.0015(16)
N4 0.045(2) 0.040(2) 0.048(2) 0.0132(17) 0.0229(18) 0.0046(18)
N5 0.048(2) 0.047(2) 0.066(3) 0.007(2) 0.032(2) 0.000(2)
C1 0.053(3) 0.033(2) 0.037(2) 0.0017(17) 0.022(2) 0.010(2)
C2 0.045(3) 0.032(2) 0.040(2) 0.0026(17) 0.020(2) 0.0001(19)
C3 0.089(4) 0.026(2) 0.072(3) 0.007(2) 0.052(3) 0.008(2)
C4 0.101(5) 0.026(2) 0.071(3) 0.003(2) 0.050(3) 0.010(3)
C5 0.086(4) 0.035(3) 0.054(3) -0.005(2) 0.033(3) 0.017(3)
C6 0.068(3) 0.042(3) 0.036(2) -0.0008(19) 0.023(2) 0.014(2)
C7 0.145(9) 0.029(3) 0.128(7) -0.013(3) 0.074(7) -0.002(4)
C8A 0.125(5) 0.072(4) 0.106(5) 0.006(4) 0.054(4) 0.005(4)
C9A 0.144(7) 0.055(5) 0.113(6) 0.008(5) 0.058(6) 0.005(5)
C10A 0.137(7) 0.047(5) 0.104(6) 0.008(5) 0.066(6) 0.007(5)
C8B 0.154(6) 0.052(4) 0.103(5) 0.013(4) 0.065(5) 0.015(5)
C9B 0.134(6) 0.039(4) 0.106(5) -0.002(4) 0.070(5) 0.016(4)
C10B 0.143(6) 0.048(4) 0.116(5) 0.013(4) 0.073(5) 0.001(5)
C11 0.123(6) 0.052(3) 0.052(3) 0.008(3) 0.052(4) 0.037(4)
C12 0.163(6) 0.072(4) 0.065(3) 0.006(3) 0.062(4) 0.054(4)
C13 0.123(7) 0.085(5) 0.102(5) 0.031(4) 0.090(5) 0.032(4)
C14 0.164(8) 0.079(5) 0.039(3) 0.014(3) 0.042(4) 0.052(5)
C15 0.050(3) 0.035(2) 0.048(2) 0.009(2) 0.028(2) 0.006(2)
C16 0.047(3) 0.053(3) 0.038(2) 0.006(2) 0.027(2) 0.011(2)
C17 0.055(3) 0.057(3) 0.030(2) 0.006(2) 0.016(2) 0.020(2)
C18 0.072(4) 0.043(3) 0.088(4) 0.004(3) 0.054(3) -0.004(3)
C19 0.060(3) 0.085(4) 0.038(3) -0.001(3) 0.009(2) 0.021(3)
C20 0.035(2) 0.079(4) 0.048(3) -0.012(3) 0.010(2) 0.012(3)
C21 0.043(3) 0.079(4) 0.059(3) 0.002(3) 0.016(3) 0.018(3)
C22 0.045(3) 0.110(6) 0.075(4) -0.007(4) 0.013(3) 0.010(4)
C23 0.039(3) 0.168(9) 0.082(5) -0.049(5) 0.011(3) 0.005(4)
C24 0.048(3) 0.127(6) 0.112(5) -0.059(4) 0.017(3) -0.003(4)
C25 0.032(3) 0.119(6) 0.085(4) -0.062(4) 0.005(3) 0.002(3)
C26 0.055(3) 0.074(4) 0.061(3) 0.012(3) 0.026(3) 0.013(3)
C27 0.119(6) 0.097(6) 0.110(6) 0.037(5) 0.076(5) 0.046(5)
C28 0.075(4) 0.071(4) 0.069(4) 0.013(3) 0.027(3) 0.034(3)
C29 0.052(3) 0.100(5) 0.103(5) -0.061(4) 0.014(3) -0.003(4)
C30 0.088(4) 0.123(5) 0.116(4) -0.059(4) 0.035(3) -0.009(3)
C31 0.071(5) 0.110(6) 0.146(6) -0.062(5) 0.013(4) 0.008(4)
C32 0.053(3) 0.057(3) 0.055(3) -0.018(3) 0.020(3) -0.008(3)
C33 0.056(4) 0.101(5) 0.058(3) -0.028(3) 0.006(3) -0.026(4)
C34 0.039(3) 0.086(4) 0.063(3) -0.003(3) 0.011(3) -0.007(3)
C35 0.044(3) 0.048(3) 0.083(4) -0.009(3) 0.030(3) 0.001(2)
C36 0.039(3) 0.041(2) 0.064(3) -0.006(2) 0.023(2) -0.001(2)
C37 0.057(3) 0.050(3) 0.062(3) 0.021(2) 0.023(3) 0.017(3)
C38 0.069(4) 0.060(4) 0.070(4) 0.034(3) 0.007(3) 0.013(3)
C39 0.076(4) 0.072(4) 0.051(3) 0.030(3) 0.012(3) -0.001(3)
C40 0.078(4) 0.060(3) 0.045(3) 0.013(2) 0.027(3) -0.010(3)
C41 0.056(3) 0.046(3) 0.053(3) 0.012(2) 0.031(2) 0.005(2)
C42 0.057(3) 0.055(4) 0.110(5) 0.025(3) 0.051(4) 0.012(3)
C43 0.064(4) 0.104(6) 0.181(8) 0.059(6) 0.079(5) 0.027(4)
C44 0.070(5) 0.109(7) 0.208(10) 0.024(7) 0.077(6) -0.002(5)
C45 0.085(5) 0.064(4) 0.171(7) -0.002(4) 0.055(5) -0.025(4)
C46 0.064(4) 0.044(3) 0.117(5) -0.002(3) 0.050(4) -0.013(3)
N6 0.110(7) 0.109(7) 0.154(7) 0.003(6) 0.034(6) -0.042(5)
C47 0.107(5) 0.107(6) 0.130(5) 0.001(4) 0.046(4) -0.035(4)
C48 0.108(7) 0.107(7) 0.148(7) 0.005(6) 0.040(6) -0.054(6)
C49 0.110(7) 0.108(7) 0.153(7) 0.006(6) 0.033(6) -0.055(6)
C50 0.111(7) 0.105(7) 0.152(7) 0.009(6) 0.032(6) -0.060(6)
C51 0.112(7) 0.109(7) 0.153(7) 0.002(6) 0.030(6) -0.049(6)

loop_
_atom_type_symbol
_atom_type_description
_atom_type_scat_dispersion_real
_atom_type_scat_dispersion_imag
_atom_type_scat_source
C C 0.0033 0.0016 'International Tables Vol C Tables 4.2.6.8 and 6.1.1.4'
H H 0.0000 0.0000 'International Tables Vol C Tables 4.2.6.8 and 6.1.1.4'
N N 0.0061 0.0033 'International Tables Vol C Tables 4.2.6.8 and 6.1.1.4'
O O 0.0106 0.0060 'International Tables Vol C Tables 4.2.6.8 and 6.1.1.4'
Cl Cl 0.1484 0.1585 'International Tables Vol C Tables 4.2.6.8 and 6.1.1.4'
Yb Yb -0.3850 5.5486 'International Tables Vol C Tables 4.2.6.8 and 6.1.1.4'

loop_
_geom_angle_atom_site_label_1
_geom_angle_atom_site_label_2
_geom_angle_atom_site_label_3
_geom_angle
O1 Yb N1 70.38(10)
O1 Yb N2 115.76(12)
N1 Yb N2 72.26(13)
O1 Yb N5 81.85(13)
N1 Yb N5 128.35(13)
N2 Yb N5 82.76(13)
O1 Yb N3 92.54(12)
N1 Yb N3 77.64(13)
N2 Yb N3 127.15(12)
N5 Yb N3 147.98(13)
O1 Yb N4 77.19(11)
N1 Yb N4 135.16(13)
N2 Yb N4 151.95(13)
N5 Yb N4 74.33(13)
N3 Yb N4 73.68(12)
O1 Yb Cl1 158.12(8)
N1 Yb Cl1 128.56(9)
N2 Yb Cl1 83.44(9)
N5 Yb Cl1 90.87(10)
N3 Yb Cl1 82.72(9)
N4 Yb Cl1 80.98(9)
C1 O1 Yb 121.6(2)
C15 N1 C2 126.2(4)
C15 N1 Yb 112.5(3)
C2 N1 Yb 118.9(2)
C17 N2 C20 120.4(4)
C17 N2 Yb 113.4(3)
C20 N2 Yb 126.1(3)
C36 N3 C32 117.3(4)
C36 N3 Yb 124.8(3)
C32 N3 Yb 117.9(3)
C41 N4 C37 115.7(4)
C41 N4 Yb 119.6(3)
C37 N4 Yb 124.6(3)
C46 N5 C42 116.0(5)
C46 N5 Yb 123.6(4)
C42 N5 Yb 119.9(3)
O1 C1 C6 124.5(4)
O1 C1 C2 116.6(4)
C6 C1 C2 118.8(4)
C3 C2 N1 126.4(4)
C3 C2 C1 120.4(4)
N1 C2 C1 112.5(4)
C4 C3 C2 121.6(4)
C4 C3 H3 119.2
C2 C3 H3 119.2
C3 C4 C5 118.0(5)
C3 C4 C7 120.4(5)
C5 C4 C7 121.5(5)
C4 C5 C6 123.5(4)
C4 C5 H5 118.3
C6 C5 H5 118.3
C5 C6 C1 117.6(4)
C5 C6 C11 122.1(4)
C1 C6 C11 120.3(4)
C9B C7 C10B 109.1(8)
C10A C7 C8A 113.5(14)
C9B C7 C8B 112.0(8)
C10B C7 C8B 95.8(8)
C10A C7 C9A 116.0(15)
C8A C7 C9A 94.0(13)
C10A C7 C4 120.3(10)
C9B C7 C4 117.0(6)
C10B C7 C4 110.7(7)
C8A C7 C4 106.1(10)
C8B C7 C4 110.2(6)
C9A C7 C4 103.3(10)
C7 C8A H8A 110.2
C7 C8A H8B 108.0
H8A C8A H8B 109.5
C7 C8A H8C 110.2
H8A C8A H8C 109.5
H8B C8A H8C 109.5
C7 C9A H9A 107.8
C7 C9A H9B 102.0
H9A C9A H9B 109.5
C7 C9A H9C 118.3
H9A C9A H9C 109.4
H9B C9A H9C 109.4
C7 C10A H10A 111.4
C7 C10A H10B 105.1
H10A C10A H10B 120.1
C7 C10A H10C 112.4
H10A C10A H10C 109.5
H10B C10A H10C 97.7
C7 C8B H8B 82.7
C7 C8B H10C 92.2
H8B C8B H10C 159.9
C7 C8B H8E 110.1
H8D C8B H8E 109.5
C7 C8B H8F 106.4
H8D C8B H8F 109.4
H8E C8B H8F 109.5
C7 C9B H9D 108.3
C7 C9B H9E 109.9
H9D C9B H9E 109.5
C7 C9B H9F 110.3
H9D C9B H9F 109.5
H9E C9B H9F 109.5
C7 C10B H10D 109.0
C7 C10B H10E 112.1
H10D C10B H10E 109.5
C7 C10B H10F 107.3
H10D C10B H10F 109.5
H10E C10B H10F 109.5
C13 C11 C14 110.6(6)
C13 C11 C12 107.1(6)
C14 C11 C12 107.7(5)
C13 C11 C6 111.0(5)
C14 C11 C6 109.0(5)
C12 C11 C6 111.4(5)
C11 C12 H12A 109.5
C11 C12 H12B 109.5
H12A C12 H12B 109.5
C11 C12 H12C 109.5
H12A C12 H12C 109.5
H12B C12 H12C 109.5
C11 C13 H13A 109.5
C11 C13 H13B 109.5
H13A C13 H13B 109.5
C11 C13 H13C 109.5
H13A C13 H13C 109.5
H13B C13 H13C 109.5
C11 C14 H14A 109.5
C11 C14 H14B 109.5
H14A C14 H14B 109.5
C11 C14 H14C 109.5
H14A C14 H14C 109.5
H14B C14 H14C 109.5
N1 C15 C16 118.8(4)
N1 C15 C18 123.1(4)
C16 C15 C18 118.1(4)
C15 C16 C17 124.7(4)
C15 C16 H16 117.7
C17 C16 H16 117.7
N2 C17 C16 121.2(4)
N2 C17 C19 123.1(5)
C16 C17 C19 115.5(4)
C15 C18 H18A 108.0
C15 C18 H18B 110.9
H18A C18 H18B 109.5
C15 C18 H18C 109.5
H18A C18 H18C 109.5
H18B C18 H18C 109.5
C17 C19 H19A 109.5
C17 C19 H19B 109.5
H19A C19 H19B 109.5
C17 C19 H19C 109.5
H19A C19 H19C 109.5
H19B C19 H19C 109.5
C25 C20 C21 121.4(5)
C25 C20 N2 121.9(4)
C21 C20 N2 116.6(5)
C22 C21 C20 118.1(6)
C22 C21 C26 120.0(5)
C20 C21 C26 121.8(5)
C23 C22 C21 121.2(6)
C23 C22 H22 119.4
C21 C22 H22 119.4
C22 C23 C24 120.9(6)
C22 C23 H23 119.6
C24 C23 H23 119.6
C25 C24 C23 120.6(7)
C25 C24 H24 119.7
C23 C24 H24 119.7
C24 C25 C20 117.7(6)
C24 C25 C29 118.5(6)
C20 C25 C29 123.7(5)
C27 C26 C28 110.5(5)
C27 C26 C21 109.8(5)
C28 C26 C21 116.9(5)
C27 C26 H26 106.4
C28 C26 H26 106.4
C21 C26 H26 106.4
C26 C27 H27A 109.5
C26 C27 H27B 109.5
H27A C27 H27B 109.5
C26 C27 H27C 109.5
H27A C27 H27C 109.5
H27B C27 H27C 109.5
C26 C28 H28A 109.5
C26 C28 H28B 109.5
H28A C28 H28B 109.5
C26 C28 H28C 109.5
H28A C28 H28C 109.5
H28B C28 H28C 109.5
C31 C29 C25 111.2(7)
C31 C29 C30 110.4(6)
C25 C29 C30 110.8(6)
C31 C29 H29 108.1
C25 C29 H29 108.1
C30 C29 H29 108.1
C29 C30 H30A 109.5
C29 C30 H30B 109.5
H30A C30 H30B 109.5
C29 C30 H30C 109.5
H30A C30 H30C 109.5
H30B C30 H30C 109.5
C29 C31 H31A 109.5
C29 C31 H31B 109.5
H31A C31 H31B 109.5
C29 C31 H31C 109.5
H31A C31 H31C 109.5
H31B C31 H31C 109.5
N3 C32 C33 122.8(5)
N3 C32 H32 118.6
C33 C32 H32 118.6
C32 C33 C34 119.7(5)
C32 C33 H33 120.1
C34 C33 H33 120.1
C35 C34 C33 118.0(5)
C35 C34 H34 121.0
C33 C34 H34 121.0
C34 C35 C36 119.2(5)
C34 C35 H35 120.4
C36 C35 H35 120.4
N3 C36 C35 123.0(5)
N3 C36 H36 118.5
C35 C36 H36 118.5
N4 C37 C38 124.4(5)
N4 C37 H37 117.8
C38 C37 H37 117.8
C37 C38 C39 117.6(5)
C37 C38 H38 121.2
C39 C38 H38 121.2
C40 C39 C38 119.6(5)
C40 C39 H39 120.2
C38 C39 H39 120.2
C39 C40 C41 119.8(5)
C39 C40 H40 120.1
C41 C40 H40 120.1
N4 C41 C40 123.0(5)
N4 C41 H41 118.5
C40 C41 H41 118.5
N5 C42 C43 123.4(6)
N5 C42 H42 118.3
C43 C42 H42 118.3
C44 C43 C42 120.2(7)
C44 C43 H43 119.9
C42 C43 H43 119.9
C43 C44 C45 118.5(7)
C43 C44 H44 120.7
C45 C44 H44 120.7
C44 C45 C46 118.8(7)
C44 C45 H45 120.6
C46 C45 H45 120.6
N5 C46 C45 123.1(6)
N5 C46 H46 118.4
C45 C46 H46 118.4
C47 N6 C51 119.2(7)
C48 C47 N6 119.1(8)
C48 C47 H47 123.2
N6 C47 H47 117.7
C47 C48 C49 121.3(8)
C47 C48 H48 116.7
C49 C48 H48 122.0
C48 C49 C50 119.8(7)
C48 C49 H49 117.8
C50 C49 H49 122.4
C51 C50 C49 118.9(7)
C51 C50 H50 123.2
C49 C50 H50 117.9
C50 C51 N6 121.3(8)
C50 C51 H51 116.8
N6 C51 H51 121.9

loop_
_geom_bond_atom_site_label_1
_geom_bond_atom_site_label_2
_geom_bond_distance
Yb O1 2.178(3)
Yb N1 2.262(4)
Yb N2 2.424(4)
Yb N5 2.441(4)
Yb N3 2.478(4)
Yb N4 2.575(3)
Yb Cl1 2.6410(10)
Yb C15 3.036(4)
Yb C1 3.112(4)
Yb C2 3.187(5)
Yb C17 3.198(4)
O1 C1 1.358(5)
N1 C15 1.337(5)
N1 C2 1.404(5)
N2 C17 1.334(6)
N2 C20 1.439(6)
N3 C36 1.338(6)
N3 C32 1.340(6)
N4 C41 1.340(5)
N4 C37 1.347(6)
N5 C46 1.332(6)
N5 C42 1.338(6)
C1 C6 1.402(6)
C1 C2 1.413(5)
C2 C3 1.386(6)
C3 C4 1.359(7)
C3 H3 0.9300
C4 C5 1.383(7)
C4 C7 1.554(7)
C5 C6 1.399(7)
C5 H5 0.9300
C6 C11 1.554(6)
C7 C10A 1.476(9)
C7 C9B 1.509(8)
C7 C10B 1.522(8)
C7 C8A 1.535(10)
C7 C8B 1.540(8)
C7 C9A 1.549(10)
C8A H8A 0.9600
C8A H8B 0.9596
C8A H8C 0.9604
C9A H9A 0.9598
C9A H9B 0.9598
C9A H9C 0.9607
C10A H10A 0.9601
C10A H10B 0.9950
C10A H10C 0.9600
C8B H8D 0.9602
C8B H8E 0.9605
C8B H8F 0.9601
C9B H9D 0.9600
C9B H9E 0.9601
C9B H9F 0.9600
C10B H10D 0.9598
C10B H10E 0.9600
C10B H10F 0.9602
C11 C13 1.498(10)
C11 C14 1.524(9)
C11 C12 1.541(7)
C12 H12A 0.9600
C12 H12B 0.9600
C12 H12C 0.9600
C13 H13A 0.9600
C13 H13B 0.9600
C13 H13C 0.9600
C14 H14A 0.9600
C14 H14B 0.9600
C14 H14C 0.9600
C15 C16 1.399(6)
C15 C18 1.494(7)
C16 C17 1.431(7)
C16 H16 0.9300
C17 C19 1.508(6)
C18 H18A 0.9601
C18 H18B 0.9603
C18 H18C 0.9600
C19 H19A 0.9600
C19 H19B 0.9600
C19 H19C 0.9600
C20 C25 1.408(8)
C20 C21 1.416(7)
C21 C22 1.396(8)
C21 C26 1.555(8)
C22 C23 1.347(9)
C22 H22 0.9300
C23 C24 1.406(10)
C23 H23 0.9300
C24 C25 1.391(8)
C24 H24 0.9300
C25 C29 1.507(8)
C26 C27 1.485(8)
C26 C28 1.513(7)
C26 H26 0.9800
C27 H27A 0.9600
C27 H27B 0.9600
C27 H27C 0.9600
C28 H28A 0.9600
C28 H28B 0.9600
C28 H28C 0.9600
C29 C31 1.457(11)
C29 C30 1.561(9)
C29 H29 0.9800
C30 H30A 0.9600
C30 H30B 0.9600
C30 H30C 0.9600
C31 H31A 0.9600
C31 H31B 0.9600
C31 H31C 0.9600
C32 C33 1.362(7)
C32 H32 0.9300
C33 C34 1.383(8)
C33 H33 0.9300
C34 C35 1.368(8)
C34 H34 0.9300
C35 C36 1.377(7)
C35 H35 0.9300
C36 H36 0.9300
C37 C38 1.370(7)
C37 H37 0.9300
C38 C39 1.380(8)
C38 H38 0.9300
C39 C40 1.336(8)
C39 H39 0.9300
C40 C41 1.379(6)
C40 H40 0.9300
C41 H41 0.9300
C42 C43 1.376(8)
C42 H42 0.9300
C43 C44 1.327(11)
C43 H43 0.9300
C44 C45 1.378(10)
C44 H44 0.9300
C45 C46 1.386(9)
C45 H45 0.9300
C46 H46 0.9300
N6 C47 1.370(8)
N6 C51 1.372(8)
C47 C48 1.342(8)
C47 H47 0.9599
C48 C49 1.364(8)
C48 H48 0.9598
C49 C50 1.367(8)
C49 H49 0.9600
C50 C51 1.345(8)
C50 H50 0.9605
C51 H51 0.9601
